data_4105922
loop_
_publ_author_name
'Ian J. Casely'
'Joseph W. Ziller'
'Ming Fang'
'Filipp Furche'
'William J. Evans'

_publ_section_title
;
 Facile Bismuth-Oxygen Bond Cleavage, C-H Activation, and Formation of a
 Monodentate Carbon-Bound Oxyaryl Dianion, (C6H2tBu2-3,5-O-4)2-
;
_journal_name_full 'Journal of the American Chemical Society'
_journal_page_first 5244
_journal_page_last 5247
_journal_paper_doi 10.1021/ja201128d
_journal_volume 133
_journal_year 2011
_chemical_absolute_configuration ad
_chemical_formula_sum 'C32 H45 Bi N2 O'
_chemical_formula_weight 682.68
_chemical_name_systematic
; 
 ? 
;
_space_group_IT_number 29
_symmetry_cell_setting orthorhombic
_symmetry_space_group_name_Hall 'P 2c -2ac'
_symmetry_space_group_name_H-M 'P c a 21'
_atom_sites_solution_hydrogens geom
_atom_sites_solution_primary direct
_atom_sites_solution_secondary difmap
_audit_creation_method SHELXTL
_cell_angle_alpha 90.00
_cell_angle_beta 90.00
_cell_angle_gamma 90.00
_cell_formula_units_Z 4
_cell_length_a 18.0313(14)
_cell_length_b 10.0840(8)
_cell_length_c 16.5021(13)
_cell_measurement_reflns_used 9964
_cell_measurement_temperature 143(2)
_cell_measurement_theta_max 28.44
_cell_measurement_theta_min 2.31
_cell_volume 3000.5(4)
_computing_cell_refinement 'Bruker SAINT'
_computing_data_collection 'Bruker APEX2'
_computing_data_reduction 'Bruker SAINT'
_computing_molecular_graphics 'Bruker SHELXTL'
_computing_publication_material 'Bruker SHELXTL'
_computing_structure_refinement 'SHELXL-97 (Sheldrick, 2008)'
_computing_structure_solution 'SHELXS-97 (Sheldrick, 2008)'
_diffrn_ambient_temperature 143(2)
_diffrn_measured_fraction_theta_full 1.000
_diffrn_measured_fraction_theta_max 0.957
_diffrn_measurement_device_type 'Bruker APEX-II CCD'
_diffrn_measurement_method '\f and \w scans'
_diffrn_radiation_monochromator graphite
_diffrn_radiation_source 'fine-focus sealed tube'
_diffrn_radiation_type MoK\a
_diffrn_radiation_wavelength 0.71073
_diffrn_reflns_av_R_equivalents 0.0260
_diffrn_reflns_av_sigmaI/netI 0.0294
_diffrn_reflns_limit_h_max 23
_diffrn_reflns_limit_h_min -23
_diffrn_reflns_limit_k_max 13
_diffrn_reflns_limit_k_min -13
_diffrn_reflns_limit_l_max 22
_diffrn_reflns_limit_l_min -21
_diffrn_reflns_number 33201
_diffrn_reflns_theta_full 25.50
_diffrn_reflns_theta_max 28.51
_diffrn_reflns_theta_min 2.02
_exptl_absorpt_coefficient_mu 5.901
_exptl_absorpt_correction_T_max 0.6247
_exptl_absorpt_correction_T_min 0.2637
_exptl_absorpt_correction_type numerical
_exptl_absorpt_process_details 'Bruker SADABS'
_exptl_crystal_colour yellow
_exptl_crystal_density_diffrn 1.511
_exptl_crystal_density_meas ?
_exptl_crystal_description prism
_exptl_crystal_F_000 1368
_exptl_crystal_size_max 0.31
_exptl_crystal_size_mid 0.12
_exptl_crystal_size_min 0.09
_refine_diff_density_max 1.665
_refine_diff_density_min -0.418
_refine_diff_density_rms 0.075
_refine_ls_abs_structure_details 'Flack H D (1983), Acta Cryst. A39, 876-881'
_refine_ls_abs_structure_Flack -0.016(5)
_refine_ls_extinction_method none
_refine_ls_goodness_of_fit_ref 0.977
_refine_ls_hydrogen_treatment constr
_refine_ls_matrix_type full
_refine_ls_number_parameters 335
_refine_ls_number_reflns 7082
_refine_ls_number_restraints 1
_refine_ls_restrained_S_all 0.977
_refine_ls_R_factor_all 0.0263
_refine_ls_R_factor_gt 0.0199
_refine_ls_shift/su_max 0.004
_refine_ls_shift/su_mean 0.000
_refine_ls_structure_factor_coef Fsqd
_refine_ls_weighting_details 'calc w=1/[\s^2^(Fo^2^)+(0.0215P)^2^+0.0000P] where P=(Fo^2^+2Fc^2^)/3'
_refine_ls_weighting_scheme calc
_refine_ls_wR_factor_gt 0.0441
_refine_ls_wR_factor_ref 0.0460
_reflns_number_gt 6042
_reflns_number_total 7082
_reflns_threshold_expression >2sigma(I)
_cod_data_source_file ja201128d_si_004.cif
_cod_data_source_block ijc35
_cod_depositor_comments
;
The following automatic conversions were performed:

'_exptl_crystal_density_meas' value 'none' was changed to '?' - the
value is perceived as not measured.

Automatic conversion script
Id: cif_fix_values 3008 2015-01-20 13:52:24Z robertas 
;
_cod_database_code 4105922

loop_
_symmetry_equiv_pos_as_xyz
'x, y, z'
'-x, -y, z+1/2'
'x+1/2, -y, z'
'-x+1/2, y, z+1/2'

loop_
_atom_site_label
_atom_site_type_symbol
_atom_site_fract_x
_atom_site_fract_y
_atom_site_fract_z
_atom_site_U_iso_or_equiv
_atom_site_adp_type
_atom_site_occupancy
_atom_site_symmetry_multiplicity
_atom_site_calc_flag
_atom_site_refinement_flags
Bi1 Bi 0.753007(4) 0.848918(8) 1.22905(3) 0.01781(3) Uani 1 1 d .
O1 O 1.02903(11) 1.0600(2) 1.42694(13) 0.0331(5) Uani 1 1 d .
N1 N 0.72947(16) 0.6465(3) 1.31983(17) 0.0258(6) Uani 1 1 d .
N2 N 0.81685(14) 0.9269(3) 1.10203(15) 0.0286(6) Uani 1 1 d .
C1 C 0.80716(15) 0.6756(3) 1.17266(16) 0.0209(6) Uani 1 1 d .
C2 C 0.78752(16) 0.5497(3) 1.19769(18) 0.0257(7) Uani 1 1 d .
C3 C 0.8209(2) 0.4419(4) 1.1604(2) 0.0423(9) Uani 1 1 d .
H3A H 0.8084 0.3545 1.1769 0.051 Uiso 1 1 calc R
C4 C 0.8721(2) 0.4606(4) 1.0999(2) 0.0503(11) Uani 1 1 d .
H4A H 0.8944 0.3858 1.0748 0.060 Uiso 1 1 calc R
C5 C 0.89124(18) 0.5848(4) 1.0753(2) 0.0409(10) Uani 1 1 d .
H5A H 0.9266 0.5957 1.0332 0.049 Uiso 1 1 calc R
C6 C 0.85916(16) 0.6971(3) 1.11167(17) 0.0277(7) Uani 1 1 d .
C7 C 0.72726(19) 0.5348(3) 1.2621(2) 0.0332(8) Uani 1 1 d .
H7A H 0.6780 0.5317 1.2355 0.040 Uiso 1 1 calc R
H7B H 0.7345 0.4504 1.2917 0.040 Uiso 1 1 calc R
C8 C 0.65912(19) 0.6588(4) 1.3640(2) 0.0411(10) Uani 1 1 d .
H8A H 0.6498 0.5773 1.3946 0.062 Uiso 1 1 calc R
H8B H 0.6187 0.6734 1.3253 0.062 Uiso 1 1 calc R
H8C H 0.6620 0.7341 1.4014 0.062 Uiso 1 1 calc R
C9 C 0.7914(2) 0.6278(3) 1.3779(2) 0.0340(8) Uani 1 1 d .
H9A H 0.7809 0.5515 1.4129 0.051 Uiso 1 1 calc R
H9B H 0.7968 0.7076 1.4113 0.051 Uiso 1 1 calc R
H9C H 0.8375 0.6120 1.3480 0.051 Uiso 1 1 calc R
C10 C 0.88036(16) 0.8365(3) 1.0921(2) 0.0338(8) Uani 1 1 d .
H10A H 0.9212 0.8648 1.1282 0.041 Uiso 1 1 calc R
H10B H 0.8984 0.8410 1.0355 0.041 Uiso 1 1 calc R
C11 C 0.76548(18) 0.9136(4) 1.0329(2) 0.0336(8) Uani 1 1 d .
H11A H 0.7913 0.9369 0.9827 0.050 Uiso 1 1 calc R
H11B H 0.7231 0.9731 1.0406 0.050 Uiso 1 1 calc R
H11C H 0.7478 0.8218 1.0296 0.050 Uiso 1 1 calc R
C12 C 0.8410(2) 1.0658(4) 1.1102(3) 0.0525(12) Uani 1 1 d .
H12A H 0.8711 1.0906 1.0631 0.079 Uiso 1 1 calc R
H12B H 0.8705 1.0757 1.1597 0.079 Uiso 1 1 calc R
H12C H 0.7974 1.1236 1.1132 0.079 Uiso 1 1 calc R
C13 C 0.84844(15) 0.9149(3) 1.30061(17) 0.0198(6) Uani 1 1 d .
C14 C 0.84208(17) 1.0293(3) 1.34780(18) 0.0210(7) Uani 1 1 d .
H14A H 0.7956 1.0733 1.3505 0.025 Uiso 1 1 calc R
C15 C 0.90130(15) 1.0804(3) 1.39074(17) 0.0199(6) Uani 1 1 d .
C16 C 0.97313(16) 1.0157(3) 1.38772(17) 0.0217(6) Uani 1 1 d .
C17 C 0.97862(15) 0.8961(3) 1.33830(16) 0.0172(6) Uani 1 1 d .
C18 C 0.91699(15) 0.8513(3) 1.29731(17) 0.0184(6) Uani 1 1 d .
H18A H 0.9214 0.7735 1.2653 0.022 Uiso 1 1 calc R
C19 C 0.89244(17) 1.2083(3) 1.44173(19) 0.0252(7) Uani 1 1 d .
C20 C 0.81268(17) 1.2611(3) 1.44081(18) 0.0291(7) Uani 1 1 d .
H20A H 0.7791 1.1931 1.4620 0.044 Uiso 1 1 calc R
H20B H 0.7985 1.2833 1.3851 0.044 Uiso 1 1 calc R
H20C H 0.8095 1.3407 1.4747 0.044 Uiso 1 1 calc R
C21 C 0.94317(19) 1.3171(3) 1.4056(2) 0.0360(8) Uani 1 1 d .
H21A H 0.9410 1.3965 1.4397 0.054 Uiso 1 1 calc R
H21B H 0.9263 1.3391 1.3507 0.054 Uiso 1 1 calc R
H21C H 0.9943 1.2845 1.4034 0.054 Uiso 1 1 calc R
C22 C 0.91308(18) 1.1836(3) 1.53036(18) 0.0274(8) Uani 1 1 d .
H22A H 0.8794 1.1174 1.5535 0.041 Uiso 1 1 calc R
H22B H 0.9089 1.2666 1.5609 0.041 Uiso 1 1 calc R
H22C H 0.9642 1.1509 1.5334 0.041 Uiso 1 1 calc R
C23 C 1.05266(15) 0.8208(3) 1.33262(17) 0.0219(6) Uani 1 1 d .
C24 C 1.0739(2) 0.7670(4) 1.4157(2) 0.0377(9) Uani 1 1 d .
H24A H 1.0385 0.6980 1.4319 0.057 Uiso 1 1 calc R
H24B H 1.0729 0.8391 1.4555 0.057 Uiso 1 1 calc R
H24C H 1.1239 0.7291 1.4133 0.057 Uiso 1 1 calc R
C25 C 1.04830(16) 0.7030(3) 1.2746(2) 0.0352(8) Uani 1 1 d .
H25A H 1.0100 0.6413 1.2932 0.053 Uiso 1 1 calc R
H25B H 1.0963 0.6576 1.2732 0.053 Uiso 1 1 calc R
H25C H 1.0358 0.7347 1.2201 0.053 Uiso 1 1 calc R
C26 C 1.11388(16) 0.9127(3) 1.3012(2) 0.0340(8) Uani 1 1 d .
H26A H 1.1615 0.8660 1.3027 0.051 Uiso 1 1 calc R
H26B H 1.1166 0.9919 1.3354 0.051 Uiso 1 1 calc R
H26C H 1.1027 0.9388 1.2453 0.051 Uiso 1 1 calc R
C27 C 0.54017(18) 0.8560(4) 1.1258(2) 0.0374(9) Uani 1 1 d .
H27A H 0.5315 0.9489 1.1256 0.045 Uiso 1 1 calc R
C28 C 0.51929(17) 0.7816(3) 1.1914(2) 0.0349(8) Uani 1 1 d .
H28A H 0.4970 0.8233 1.2369 0.042 Uiso 1 1 calc R
C29 C 0.53050(18) 0.6468(3) 1.1914(2) 0.0343(8) Uani 1 1 d .
H29A H 0.5148 0.5954 1.2364 0.041 Uiso 1 1 calc R
C30 C 0.56417(18) 0.5857(3) 1.1267(2) 0.0344(8) Uani 1 1 d .
H30A H 0.5726 0.4927 1.1272 0.041 Uiso 1 1 calc R
C31 C 0.58581(19) 0.6617(4) 1.0605(2) 0.0413(10) Uani 1 1 d .
H31A H 0.6090 0.6202 1.0154 0.050 Uiso 1 1 calc R
C32 C 0.57390(18) 0.7962(4) 1.0598(2) 0.0384(8) Uani 1 1 d .
H32A H 0.5887 0.8479 1.0144 0.046 Uiso 1 1 calc R

loop_
_atom_site_aniso_label
_atom_site_aniso_U_11
_atom_site_aniso_U_22
_atom_site_aniso_U_33
_atom_site_aniso_U_23
_atom_site_aniso_U_13
_atom_site_aniso_U_12
Bi1 0.01370(5) 0.01946(5) 0.02028(5) -0.00232(9) -0.00187(8) 0.00108(4)
O1 0.0222(11) 0.0385(14) 0.0387(13) -0.0163(11) -0.0086(9) 0.0001(10)
N1 0.0263(12) 0.0305(16) 0.0206(15) 0.0020(11) -0.0011(11) -0.0067(11)
N2 0.0307(14) 0.0323(16) 0.0229(13) 0.0072(12) -0.0013(11) -0.0079(12)
C1 0.0189(14) 0.0266(17) 0.0171(14) -0.0064(12) -0.0065(11) 0.0028(11)
C2 0.0272(16) 0.0241(17) 0.0258(16) -0.0037(13) -0.0093(11) 0.0042(13)
C3 0.055(2) 0.031(2) 0.041(2) -0.0137(16) -0.0178(18) 0.0110(17)
C4 0.055(2) 0.054(3) 0.042(2) -0.031(2) -0.0167(18) 0.033(2)
C5 0.0294(18) 0.070(3) 0.0229(18) -0.0146(18) -0.0049(14) 0.0219(18)
C6 0.0184(14) 0.044(2) 0.0210(17) -0.0063(14) -0.0035(12) 0.0076(13)
C7 0.0348(17) 0.0272(19) 0.0377(19) 0.0047(15) -0.0065(14) -0.0074(15)
C8 0.0338(19) 0.060(3) 0.0296(19) 0.0017(17) 0.0092(15) -0.0139(17)
C9 0.044(2) 0.034(2) 0.0233(18) 0.0109(15) -0.0085(14) -0.0055(15)
C10 0.0181(15) 0.064(3) 0.0194(16) 0.0026(15) 0.0027(12) -0.0055(15)
C11 0.0371(18) 0.037(2) 0.0267(17) 0.0089(15) -0.0089(14) -0.0029(15)
C12 0.070(3) 0.042(3) 0.045(3) 0.012(2) -0.003(2) -0.030(2)
C13 0.0204(14) 0.0198(16) 0.0191(14) -0.0010(12) -0.0037(11) -0.0026(11)
C14 0.0178(15) 0.0243(19) 0.0210(17) 0.0059(13) 0.0014(12) 0.0029(13)
C15 0.0228(14) 0.0190(16) 0.0179(14) -0.0025(12) 0.0002(11) 0.0002(11)
C16 0.0198(14) 0.0254(17) 0.0200(15) 0.0002(12) 0.0006(11) -0.0018(11)
C17 0.0160(13) 0.0201(15) 0.0156(14) 0.0009(11) 0.0013(10) 0.0004(11)
C18 0.0210(13) 0.0181(16) 0.0160(14) -0.0011(11) -0.0013(11) 0.0004(11)
C19 0.0286(16) 0.0191(17) 0.0281(17) -0.0055(13) -0.0026(13) -0.0018(13)
C20 0.0352(17) 0.0225(18) 0.0296(17) -0.0070(14) -0.0028(13) 0.0091(14)
C21 0.046(2) 0.0250(18) 0.038(2) -0.0055(16) 0.0050(16) -0.0094(15)
C22 0.0301(19) 0.0275(19) 0.0245(18) -0.0093(15) -0.0053(13) -0.0007(14)
C23 0.0157(13) 0.0289(17) 0.0211(15) -0.0010(13) -0.0027(11) 0.0022(12)
C24 0.0288(19) 0.050(3) 0.035(2) 0.0068(19) -0.0065(15) 0.0090(18)
C25 0.0204(15) 0.035(2) 0.050(2) -0.0108(16) -0.0051(14) 0.0121(14)
C26 0.0222(16) 0.037(2) 0.043(2) 0.0004(16) 0.0040(13) -0.0001(14)
C27 0.0294(17) 0.035(2) 0.047(2) 0.0098(17) -0.0090(15) -0.0042(15)
C28 0.0326(18) 0.038(2) 0.0344(18) -0.0002(16) -0.0028(14) -0.0018(15)
C29 0.0372(18) 0.037(2) 0.0289(18) 0.0051(15) -0.0024(14) -0.0043(15)
C30 0.0346(18) 0.029(2) 0.039(2) -0.0028(16) -0.0018(15) -0.0013(15)
C31 0.0286(18) 0.064(3) 0.031(2) -0.0074(18) -0.0015(15) -0.0063(17)
C32 0.0302(18) 0.052(2) 0.0326(19) 0.0119(17) -0.0082(14) -0.0131(16)

loop_
_atom_type_symbol
_atom_type_description
_atom_type_scat_dispersion_real
_atom_type_scat_dispersion_imag
_atom_type_scat_source
C C 0.0033 0.0016 'International Tables Vol C Tables 4.2.6.8 and 6.1.1.4'
H H 0.0000 0.0000 'International Tables Vol C Tables 4.2.6.8 and 6.1.1.4'
N N 0.0061 0.0033 'International Tables Vol C Tables 4.2.6.8 and 6.1.1.4'
O O 0.0106 0.0060 'International Tables Vol C Tables 4.2.6.8 and 6.1.1.4'
Bi Bi -4.1077 10.2566 'International Tables Vol C Tables 4.2.6.8 and 6.1.1.4'

loop_
_geom_angle_atom_site_label_1
_geom_angle_atom_site_label_2
_geom_angle_atom_site_label_3
_geom_angle
C13 Bi1 C1 96.91(10)
C13 Bi1 N2 89.70(9)
C1 Bi1 N2 72.18(10)
C13 Bi1 N1 93.26(10)
C1 Bi1 N1 71.91(10)
N2 Bi1 N1 144.07(9)
C8 N1 C7 111.2(3)
C8 N1 C9 109.9(3)
C7 N1 C9 109.9(3)
C8 N1 Bi1 111.4(2)
C7 N1 Bi1 103.55(19)
C9 N1 Bi1 110.7(2)
C12 N2 C10 111.7(3)
C12 N2 C11 110.0(3)
C10 N2 C11 110.2(3)
C12 N2 Bi1 110.8(2)
C10 N2 Bi1 104.79(18)
C11 N2 Bi1 109.15(18)
C2 C1 C6 122.1(3)
C2 C1 Bi1 119.2(2)
C6 C1 Bi1 118.6(2)
C1 C2 C3 118.4(3)
C1 C2 C7 118.8(3)
C3 C2 C7 122.7(3)
C4 C3 C2 120.5(4)
C5 C4 C3 121.0(3)
C4 C5 C6 120.6(3)
C1 C6 C5 117.4(3)
C1 C6 C10 118.4(3)
C5 C6 C10 124.1(3)
N1 C7 C2 110.8(3)
N2 C10 C6 111.1(2)
C18 C13 C14 118.3(2)
C18 C13 Bi1 122.4(2)
C14 C13 Bi1 119.1(2)
C15 C14 C13 122.1(3)
C14 C15 C16 120.3(3)
C14 C15 C19 120.7(3)
C16 C15 C19 119.0(2)
O1 C16 C15 122.0(3)
O1 C16 C17 121.2(3)
C15 C16 C17 116.8(2)
C18 C17 C16 119.4(2)
C18 C17 C23 120.6(2)
C16 C17 C23 120.0(2)
C17 C18 C13 123.1(3)
C22 C19 C20 107.1(2)
C22 C19 C21 109.9(3)
C20 C19 C21 107.7(3)
C22 C19 C15 111.0(3)
C20 C19 C15 112.4(2)
C21 C19 C15 108.7(3)
C24 C23 C25 107.4(3)
C24 C23 C26 109.8(3)
C25 C23 C26 107.1(3)
C24 C23 C17 109.8(2)
C25 C23 C17 112.2(2)
C26 C23 C17 110.4(2)
C28 C27 C32 120.3(4)
C27 C28 C29 120.1(3)
C30 C29 C28 120.6(3)
C29 C30 C31 119.2(3)
C32 C31 C30 120.5(3)
C31 C32 C27 119.4(3)

loop_
_geom_bond_atom_site_label_1
_geom_bond_atom_site_label_2
_geom_bond_distance
Bi1 C13 2.190(3)
Bi1 C1 2.208(3)
Bi1 N2 2.517(3)
Bi1 N1 2.568(3)
O1 C16 1.278(3)
N1 C8 1.468(4)
N1 C7 1.476(4)
N1 C9 1.484(4)
N2 C12 1.473(4)
N2 C10 1.473(4)
N2 C11 1.475(4)
C1 C2 1.381(4)
C1 C6 1.393(4)
C2 C3 1.387(4)
C2 C7 1.527(5)
C3 C4 1.372(5)
C4 C5 1.361(5)
C5 C6 1.406(5)
C6 C10 1.492(5)
C13 C18 1.393(4)
C13 C14 1.397(4)
C14 C15 1.381(4)
C15 C16 1.451(4)
C15 C19 1.548(4)
C16 C17 1.459(4)
C17 C18 1.377(4)
C17 C23 1.539(4)
C19 C22 1.530(4)
C19 C20 1.534(4)
C19 C21 1.548(4)
C23 C24 1.524(4)
C23 C25 1.528(4)
C23 C26 1.532(4)
C27 C28 1.369(5)
C27 C32 1.385(5)
C28 C29 1.375(4)
C29 C30 1.373(4)
C30 C31 1.390(5)
C31 C32 1.374(5)

loop_
_geom_torsion_atom_site_label_1
_geom_torsion_atom_site_label_2
_geom_torsion_atom_site_label_3
_geom_torsion_atom_site_label_4
_geom_torsion
C13 Bi1 N1 C8 113.1(2)
C1 Bi1 N1 C8 -150.7(2)
N2 Bi1 N1 C8 -152.9(2)
C13 Bi1 N1 C7 -127.3(2)
C1 Bi1 N1 C7 -31.07(19)
N2 Bi1 N1 C7 -33.3(3)
C13 Bi1 N1 C9 -9.5(2)
C1 Bi1 N1 C9 86.7(2)
N2 Bi1 N1 C9 84.5(2)
C13 Bi1 N2 C12 -52.5(2)
C1 Bi1 N2 C12 -149.9(2)
N1 Bi1 N2 C12 -147.7(2)
C13 Bi1 N2 C10 68.07(19)
C1 Bi1 N2 C10 -29.28(18)
N1 Bi1 N2 C10 -27.1(3)
C13 Bi1 N2 C11 -173.9(2)
C1 Bi1 N2 C11 88.7(2)
N1 Bi1 N2 C11 90.9(2)
C13 Bi1 C1 C2 107.5(2)
N2 Bi1 C1 C2 -165.0(2)
N1 Bi1 C1 C2 16.3(2)
C13 Bi1 C1 C6 -73.7(2)
N2 Bi1 C1 C6 13.7(2)
N1 Bi1 C1 C6 -164.9(2)
C6 C1 C2 C3 -0.1(4)
Bi1 C1 C2 C3 178.7(2)
C6 C1 C2 C7 -177.0(3)
Bi1 C1 C2 C7 1.7(3)
C1 C2 C3 C4 -0.2(5)
C7 C2 C3 C4 176.6(3)
C2 C3 C4 C5 0.2(5)
C3 C4 C5 C6 0.2(5)
C2 C1 C6 C5 0.5(4)
Bi1 C1 C6 C5 -178.3(2)
C2 C1 C6 C10 -176.3(3)
Bi1 C1 C6 C10 4.9(3)
C4 C5 C6 C1 -0.5(4)
C4 C5 C6 C10 176.0(3)
C8 N1 C7 C2 160.8(3)
C9 N1 C7 C2 -77.2(3)
Bi1 N1 C7 C2 41.1(3)
C1 C2 C7 N1 -33.2(4)
C3 C2 C7 N1 150.0(3)
C12 N2 C10 C6 160.8(3)
C11 N2 C10 C6 -76.6(3)
Bi1 N2 C10 C6 40.7(3)
C1 C6 C10 N2 -34.1(4)
C5 C6 C10 N2 149.3(3)
C1 Bi1 C13 C18 2.2(2)
N2 Bi1 C13 C18 -69.8(2)
N1 Bi1 C13 C18 74.4(2)
C1 Bi1 C13 C14 178.4(2)
N2 Bi1 C13 C14 106.4(2)
N1 Bi1 C13 C14 -109.4(2)
C18 C13 C14 C15 0.0(4)
Bi1 C13 C14 C15 -176.3(2)
C13 C14 C15 C16 0.2(4)
C13 C14 C15 C19 179.4(3)
C14 C15 C16 O1 -179.7(3)
C19 C15 C16 O1 1.1(4)
C14 C15 C16 C17 -0.4(4)
C19 C15 C16 C17 -179.5(3)
O1 C16 C17 C18 179.7(3)
C15 C16 C17 C18 0.3(4)
O1 C16 C17 C23 0.0(4)
C15 C16 C17 C23 -179.4(2)
C16 C17 C18 C13 -0.1(4)
C23 C17 C18 C13 179.6(3)
C14 C13 C18 C17 0.0(4)
Bi1 C13 C18 C17 176.1(2)
C14 C15 C19 C22 122.8(3)
C16 C15 C19 C22 -58.1(4)
C14 C15 C19 C20 2.9(4)
C16 C15 C19 C20 -178.0(3)
C14 C15 C19 C21 -116.3(3)
C16 C15 C19 C21 62.9(3)
C18 C17 C23 C24 -116.0(3)
C16 C17 C23 C24 63.7(4)
C18 C17 C23 C25 3.4(4)
C16 C17 C23 C25 -176.9(3)
C18 C17 C23 C26 122.7(3)
C16 C17 C23 C26 -57.6(3)
C32 C27 C28 C29 -1.2(5)
C27 C28 C29 C30 1.5(5)
C28 C29 C30 C31 -1.0(5)
C29 C30 C31 C32 0.2(5)
C30 C31 C32 C27 0.1(5)
C28 C27 C32 C31 0.4(5)
